data_4338345
loop_
_publ_author_name
'Siwatch, Rahul Kumar'
'Yadav, Dhirendra'
'Mukherjee, Goutam'
'Rajaraman, Gopalan'
'Nagendran, Selvarajan'

_publ_section_title
;
 Are ligand-stabilized carboxylic Acid derivatives with ge&#x2550;te bonds
 isolable?
;
_journal_issue 10
_journal_name_full 'Inorganic chemistry'
_journal_page_first 5073
_journal_page_last 5079
_journal_paper_doi 10.1021/ic500116f
_journal_volume 53
_journal_year 2014
_chemical_formula_moiety 'C21 H41 Ge N3 Si2 Te'
_chemical_formula_sum 'C21 H41 Ge N3 Si2 Te'
_chemical_formula_weight 591.96
_chemical_name_systematic
; 
 ? 
;
_space_group_IT_number 14
_symmetry_cell_setting monoclinic
_symmetry_space_group_name_Hall '-P 2yn'
_symmetry_space_group_name_H-M 'P 1 21/n 1'
_atom_sites_solution_hydrogens geom
_atom_sites_solution_primary direct
_atom_sites_solution_secondary difmap
_audit_creation_method SHELXL-97
_cell_angle_alpha 90.00
_cell_angle_beta 111.696(2)
_cell_angle_gamma 90.00
_cell_formula_units_Z 4
_cell_length_a 8.6907(8)
_cell_length_b 33.647(3)
_cell_length_c 10.0933(10)
_cell_measurement_temperature 100(2)
_cell_volume 2742.4(4)
_computing_cell_refinement 'Bruker SMART'
_computing_data_collection 'Bruker SMART'
_computing_data_reduction 'Bruker SAINT'
_computing_molecular_graphics 'Bruker SHELXTL'
_computing_publication_material 'Bruker SHELXTL'
_computing_structure_refinement 'SHELXL-97 (Sheldrick, 1997)'
_computing_structure_solution 'SHELXS-97 (Sheldrick, 1990)'
_diffrn_ambient_temperature 100(2)
_diffrn_measured_fraction_theta_full 0.999
_diffrn_measured_fraction_theta_max 0.999
_diffrn_measurement_device_type 'CCD area detector'
_diffrn_measurement_method 'phi and omega scans'
_diffrn_radiation_monochromator graphite
_diffrn_radiation_source 'fine-focus sealed tube'
_diffrn_radiation_type MoK\a
_diffrn_radiation_wavelength 0.71073
_diffrn_reflns_av_R_equivalents 0.0410
_diffrn_reflns_av_sigmaI/netI 0.0430
_diffrn_reflns_limit_h_max 10
_diffrn_reflns_limit_h_min -9
_diffrn_reflns_limit_k_max 40
_diffrn_reflns_limit_k_min -40
_diffrn_reflns_limit_l_max 12
_diffrn_reflns_limit_l_min -10
_diffrn_reflns_number 14202
_diffrn_reflns_theta_full 25.00
_diffrn_reflns_theta_max 25.00
_diffrn_reflns_theta_min 2.25
_exptl_absorpt_coefficient_mu 2.259
_exptl_absorpt_correction_T_max 0.748
_exptl_absorpt_correction_T_min 0.410
_exptl_absorpt_correction_type multi-scan
_exptl_absorpt_process_details '(SADABS; Bruker, 2000)'
_exptl_crystal_colour Red
_exptl_crystal_density_diffrn 1.434
_exptl_crystal_density_method 'not measured'
_exptl_crystal_description Block
_exptl_crystal_F_000 1200.0
_exptl_crystal_size_max 0.410
_exptl_crystal_size_mid 0.360
_exptl_crystal_size_min 0.130
_refine_diff_density_max 1.106
_refine_diff_density_min -0.553
_refine_diff_density_rms 0.098
_refine_ls_extinction_method none
_refine_ls_goodness_of_fit_ref 1.152
_refine_ls_hydrogen_treatment constr
_refine_ls_matrix_type full
_refine_ls_number_parameters 263
_refine_ls_number_reflns 4833
_refine_ls_number_restraints 0
_refine_ls_restrained_S_all 1.152
_refine_ls_R_factor_all 0.0482
_refine_ls_R_factor_gt 0.0439
_refine_ls_shift/su_max 0.002
_refine_ls_shift/su_mean 0.000
_refine_ls_structure_factor_coef Fsqd
_refine_ls_weighting_details 'calc w=1/[\s^2^(Fo^2^)+(0.0354P)^2^+4.9241P] where P=(Fo^2^+2Fc^2^)/3'
_refine_ls_weighting_scheme calc
_refine_ls_wR_factor_gt 0.0992
_refine_ls_wR_factor_ref 0.1012
_reflns_number_gt 4453
_reflns_number_total 4839
_reflns_threshold_expression >2sigma(I)
_cod_data_source_file ic500116f_si_001.cif
_cod_data_source_block 5
_cod_depositor_comments
;
The following automatic conversions were performed:

'_symmetry_cell_setting' value 'Monoclinic' changed to 'monoclinic'
according to
/usr/data/users/saulius/crontab/automatic-downloads/rss-feeds/ACS/lib/dictionaries/cif_core.dic
dictionary named 'cif_core.dic' version 2.4.2 from 2011-04-26.

Automatic conversion script
Id: cif_fix_values 2281 2013-09-26 08:29:07Z andrius 

 Adding full bibliography for 4338344--4338346.cif.
;
_cod_original_cell_volume 2742.3(5)
_cod_original_sg_symbol_H-M 'P 21/n'
_cod_database_code 4338345

loop_
_symmetry_equiv_pos_as_xyz
'x, y, z'
'-x+1/2, y+1/2, -z+1/2'
'-x, -y, -z'
'x-1/2, -y-1/2, z-1/2'

loop_
_atom_site_label
_atom_site_type_symbol
_atom_site_fract_x
_atom_site_fract_y
_atom_site_fract_z
_atom_site_U_iso_or_equiv
_atom_site_adp_type
_atom_site_occupancy
_atom_site_symmetry_multiplicity
_atom_site_calc_flag
_atom_site_refinement_flags
Ge1 Ge 0.23027(5) 0.143030(12) 0.15402(4) 0.02324(13) Uani 1 1 d .
Te1 Te 0.07429(4) 0.185394(10) 0.25657(3) 0.03980(12) Uani 1 1 d .
N1 N 0.1563(4) 0.15116(10) -0.0464(4) 0.0275(8) Uani 1 1 d .
N2 N 0.4329(4) 0.16395(10) 0.1537(4) 0.0255(7) Uani 1 1 d .
N3 N 0.2625(4) 0.08952(10) 0.1983(4) 0.0255(7) Uani 1 1 d .
Si1 Si 0.17787(16) 0.07101(4) 0.32029(14) 0.0338(3) Uani 1 1 d .
Si2 Si 0.37559(15) 0.05733(4) 0.13112(14) 0.0316(3) Uani 1 1 d .
C1 C 0.2676(5) 0.16871(12) -0.0907(4) 0.0269(9) Uani 1 1 d .
C2 C 0.2295(7) 0.17933(14) -0.2337(5) 0.0393(11) Uani 1 1 d .
H2 H 0.1213 0.1736 -0.2932 0.047 Uiso 1 1 calc R
C3 C 0.3240(7) 0.19684(14) -0.3025(5) 0.0432(12) Uani 1 1 d .
H3 H 0.2678 0.2017 -0.3992 0.052 Uiso 1 1 calc R
C4 C 0.4876(7) 0.20817(14) -0.2503(5) 0.0407(12) Uani 1 1 d .
H4 H 0.5277 0.2198 -0.3147 0.049 Uiso 1 1 calc R
C5 C 0.5983(6) 0.20399(13) -0.1117(5) 0.0364(11) Uani 1 1 d .
H5 H 0.7062 0.2120 -0.0954 0.044 Uiso 1 1 calc R
C6 C 0.5714(6) 0.18952(12) 0.0064(5) 0.0309(10) Uani 1 1 d .
H6 H 0.6654 0.1896 0.0896 0.037 Uiso 1 1 calc R
C7 C 0.4302(5) 0.17491(12) 0.0246(4) 0.0258(9) Uani 1 1 d .
C8 C -0.0215(5) 0.14679(13) -0.1301(5) 0.0330(10) Uani 1 1 d .
H8A H -0.0515 0.1647 -0.2111 0.040 Uiso 1 1 calc R
H8B H -0.0830 0.1548 -0.0716 0.040 Uiso 1 1 calc R
C9 C 0.5821(5) 0.16611(13) 0.2846(4) 0.0309(10) Uani 1 1 d .
H9A H 0.6728 0.1536 0.2663 0.037 Uiso 1 1 calc R
H9B H 0.5626 0.1508 0.3583 0.037 Uiso 1 1 calc R
C10 C -0.0739(6) 0.10483(14) -0.1846(5) 0.0376(11) Uani 1 1 d .
H10 H -0.0307 0.0865 -0.1037 0.045 Uiso 1 1 calc R
C11 C 0.6370(7) 0.20889(16) 0.3431(5) 0.0471(13) Uani 1 1 d .
H11 H 0.6781 0.2222 0.2764 0.056 Uiso 1 1 calc R
C12 C -0.2617(6) 0.10217(18) -0.2426(6) 0.0553(15) Uani 1 1 d .
H12A H -0.3019 0.1095 -0.1693 0.083 Uiso 1 1 calc R
H12B H -0.2951 0.0754 -0.2730 0.083 Uiso 1 1 calc R
H12C H -0.3067 0.1199 -0.3222 0.083 Uiso 1 1 calc R
C13 C -0.0052(7) 0.09210(16) -0.2982(6) 0.0499(13) Uani 1 1 d .
H13A H -0.0354 0.0650 -0.3249 0.075 Uiso 1 1 calc R
H13B H 0.1133 0.0945 -0.2601 0.075 Uiso 1 1 calc R
H13C H -0.0505 0.1089 -0.3805 0.075 Uiso 1 1 calc R
C14 C 0.5063(7) 0.23426(16) 0.3592(6) 0.0562(15) Uani 1 1 d .
H14A H 0.4555 0.2207 0.4160 0.084 Uiso 1 1 calc R
H14B H 0.4243 0.2399 0.2668 0.084 Uiso 1 1 calc R
H14C H 0.5543 0.2587 0.4050 0.084 Uiso 1 1 calc R
C15 C 0.7838(7) 0.2038(2) 0.4843(6) 0.0609(16) Uani 1 1 d .
H15A H 0.8269 0.2294 0.5215 0.091 Uiso 1 1 calc R
H15B H 0.8688 0.1885 0.4685 0.091 Uiso 1 1 calc R
H15C H 0.7479 0.1902 0.5514 0.091 Uiso 1 1 calc R
C16 C -0.0504(6) 0.07752(18) 0.2529(6) 0.0562(15) Uani 1 1 d .
H16A H -0.0766 0.1054 0.2448 0.084 Uiso 1 1 calc R
H16B H -0.0935 0.0654 0.3181 0.084 Uiso 1 1 calc R
H16C H -0.0992 0.0652 0.1611 0.084 Uiso 1 1 calc R
C17 C 0.2879(7) 0.09320(19) 0.4993(5) 0.0550(15) Uani 1 1 d .
H17A H 0.4037 0.0869 0.5309 0.082 Uiso 1 1 calc R
H17B H 0.2429 0.0826 0.5657 0.082 Uiso 1 1 calc R
H17C H 0.2739 0.1215 0.4937 0.082 Uiso 1 1 calc R
C18 C 0.2032(8) 0.01574(17) 0.3461(7) 0.0614(16) Uani 1 1 d .
H18A H 0.1442 0.0026 0.2574 0.092 Uiso 1 1 calc R
H18B H 0.1598 0.0074 0.4163 0.092 Uiso 1 1 calc R
H18C H 0.3186 0.0090 0.3777 0.092 Uiso 1 1 calc R
C19 C 0.5536(7) 0.03509(18) 0.2801(7) 0.0594(16) Uani 1 1 d .
H19A H 0.6113 0.0556 0.3458 0.089 Uiso 1 1 calc R
H19B H 0.6279 0.0226 0.2422 0.089 Uiso 1 1 calc R
H19C H 0.5131 0.0156 0.3287 0.089 Uiso 1 1 calc R
C20 C 0.2387(7) 0.01742(14) 0.0196(6) 0.0507(14) Uani 1 1 d .
H20A H 0.2299 -0.0038 0.0801 0.076 Uiso 1 1 calc R
H20B H 0.2852 0.0074 -0.0464 0.076 Uiso 1 1 calc R
H20C H 0.1307 0.0282 -0.0320 0.076 Uiso 1 1 calc R
C21 C 0.4715(6) 0.08120(14) 0.0131(6) 0.0412(12) Uani 1 1 d .
H21A H 0.3874 0.0944 -0.0643 0.062 Uiso 1 1 calc R
H21B H 0.5234 0.0612 -0.0241 0.062 Uiso 1 1 calc R
H21C H 0.5530 0.1002 0.0672 0.062 Uiso 1 1 calc R

loop_
_atom_site_aniso_label
_atom_site_aniso_U_11
_atom_site_aniso_U_22
_atom_site_aniso_U_33
_atom_site_aniso_U_23
_atom_site_aniso_U_13
_atom_site_aniso_U_12
Ge1 0.0205(2) 0.0267(2) 0.0213(2) -0.00151(17) 0.00622(17) -0.00012(17)
Te1 0.03228(19) 0.0464(2) 0.0402(2) -0.01315(14) 0.01278(15) 0.00638(13)
N1 0.0254(19) 0.0303(19) 0.0223(18) -0.0028(14) 0.0036(15) -0.0011(15)
N2 0.0224(18) 0.0275(18) 0.0234(19) -0.0017(14) 0.0047(15) -0.0051(14)
N3 0.0257(18) 0.0256(18) 0.0256(19) 0.0011(14) 0.0098(15) -0.0014(14)
Si1 0.0306(7) 0.0409(7) 0.0319(7) 0.0026(5) 0.0139(6) -0.0063(5)
Si2 0.0289(6) 0.0301(6) 0.0384(7) 0.0033(5) 0.0153(6) 0.0045(5)
C1 0.030(2) 0.025(2) 0.023(2) -0.0022(17) 0.0054(18) 0.0025(17)
C2 0.049(3) 0.037(3) 0.024(2) -0.0005(19) 0.003(2) -0.005(2)
C3 0.064(4) 0.037(3) 0.023(2) 0.001(2) 0.010(2) -0.007(2)
C4 0.065(4) 0.034(3) 0.031(3) 0.000(2) 0.026(2) -0.008(2)
C5 0.042(3) 0.035(2) 0.038(3) -0.003(2) 0.022(2) -0.007(2)
C6 0.032(2) 0.033(2) 0.028(2) -0.0017(18) 0.0115(19) -0.0037(19)
C7 0.029(2) 0.025(2) 0.023(2) 0.0002(17) 0.0099(18) 0.0014(17)
C8 0.021(2) 0.040(3) 0.027(2) -0.0001(19) -0.0033(18) 0.0007(18)
C9 0.027(2) 0.040(3) 0.022(2) 0.0067(18) 0.0039(18) -0.0053(19)
C10 0.032(3) 0.038(3) 0.038(3) -0.003(2) 0.007(2) -0.002(2)
C11 0.046(3) 0.059(3) 0.029(3) -0.005(2) 0.006(2) -0.004(3)
C12 0.036(3) 0.058(3) 0.060(4) -0.009(3) 0.004(3) -0.014(3)
C13 0.050(3) 0.048(3) 0.050(3) -0.019(3) 0.017(3) -0.011(3)
C14 0.062(4) 0.043(3) 0.051(3) -0.007(3) 0.006(3) -0.006(3)
C15 0.045(3) 0.090(5) 0.035(3) -0.017(3) 0.000(3) -0.001(3)
C16 0.033(3) 0.068(4) 0.071(4) -0.003(3) 0.023(3) -0.017(3)
C17 0.059(4) 0.078(4) 0.031(3) 0.000(3) 0.021(3) -0.014(3)
C18 0.077(4) 0.053(3) 0.067(4) 0.018(3) 0.041(3) -0.008(3)
C19 0.035(3) 0.066(4) 0.076(4) 0.029(3) 0.019(3) 0.013(3)
C20 0.062(4) 0.030(3) 0.067(4) -0.015(2) 0.032(3) -0.005(2)
C21 0.046(3) 0.038(3) 0.051(3) 0.002(2) 0.030(3) 0.011(2)

loop_
_atom_type_symbol
_atom_type_description
_atom_type_scat_dispersion_real
_atom_type_scat_dispersion_imag
_atom_type_scat_source
C C 0.0033 0.0016 'International Tables Vol C Tables 4.2.6.8 and 6.1.1.4'
H H 0.0000 0.0000 'International Tables Vol C Tables 4.2.6.8 and 6.1.1.4'
N N 0.0061 0.0033 'International Tables Vol C Tables 4.2.6.8 and 6.1.1.4'
Si Si 0.0817 0.0704 'International Tables Vol C Tables 4.2.6.8 and 6.1.1.4'
Ge Ge 0.1547 1.8001 'International Tables Vol C Tables 4.2.6.8 and 6.1.1.4'
Te Te -0.5308 1.6751 'International Tables Vol C Tables 4.2.6.8 and 6.1.1.4'

loop_
_geom_angle_atom_site_label_1
_geom_angle_atom_site_label_2
_geom_angle_atom_site_label_3
_geom_angle
N3 Ge1 N2 107.67(15)
N3 Ge1 N1 110.98(15)
N2 Ge1 N1 83.92(14)
N3 Ge1 Te1 121.53(10)
N2 Ge1 Te1 116.38(10)
N1 Ge1 Te1 110.12(11)
C1 N1 C8 125.9(4)
C1 N1 Ge1 114.5(3)
C8 N1 Ge1 117.9(3)
C7 N2 C9 123.3(3)
C7 N2 Ge1 114.8(3)
C9 N2 Ge1 121.8(3)
Si2 N3 Si1 119.22(19)
Si2 N3 Ge1 124.22(19)
Si1 N3 Ge1 116.52(18)
N3 Si1 C16 111.5(2)
N3 Si1 C17 109.8(2)
C16 Si1 C17 113.9(3)
N3 Si1 C18 112.8(2)
C16 Si1 C18 102.8(3)
C17 Si1 C18 105.7(3)
N3 Si2 C21 115.20(18)
N3 Si2 C19 110.5(2)
C21 Si2 C19 104.7(2)
N3 Si2 C20 110.6(2)
C21 Si2 C20 105.0(2)
C19 Si2 C20 110.5(3)
N1 C1 C2 122.0(4)
N1 C1 C7 113.4(4)
C2 C1 C7 124.6(4)
C3 C2 C1 131.7(5)
C3 C2 H2 114.2
C1 C2 H2 114.2
C4 C3 C2 130.2(5)
C4 C3 H3 114.9
C2 C3 H3 114.9
C3 C4 C5 126.5(4)
C3 C4 H4 116.7
C5 C4 H4 116.7
C4 C5 C6 129.1(5)
C4 C5 H5 115.4
C6 C5 H5 115.4
C5 C6 C7 132.3(4)
C5 C6 H6 113.8
C7 C6 H6 113.8
N2 C7 C6 121.5(4)
N2 C7 C1 113.1(4)
C6 C7 C1 125.3(4)
N1 C8 C10 114.3(4)
N1 C8 H8A 108.7
C10 C8 H8A 108.7
N1 C8 H8B 108.7
C10 C8 H8B 108.7
H8A C8 H8B 107.6
N2 C9 C11 115.4(4)
N2 C9 H9A 108.4
C11 C9 H9A 108.4
N2 C9 H9B 108.4
C11 C9 H9B 108.4
H9A C9 H9B 107.5
C12 C10 C8 109.2(4)
C12 C10 C13 110.8(4)
C8 C10 C13 112.4(4)
C12 C10 H10 108.1
C8 C10 H10 108.1
C13 C10 H10 108.1
C14 C11 C15 111.9(5)
C14 C11 C9 115.7(4)
C15 C11 C9 106.3(4)
C14 C11 H11 107.5
C15 C11 H11 107.5
C9 C11 H11 107.5
C10 C12 H12A 109.5
C10 C12 H12B 109.5
H12A C12 H12B 109.5
C10 C12 H12C 109.5
H12A C12 H12C 109.5
H12B C12 H12C 109.5
C10 C13 H13A 109.5
C10 C13 H13B 109.5
H13A C13 H13B 109.5
C10 C13 H13C 109.5
H13A C13 H13C 109.5
H13B C13 H13C 109.5
C11 C14 H14A 109.5
C11 C14 H14B 109.5
H14A C14 H14B 109.5
C11 C14 H14C 109.5
H14A C14 H14C 109.5
H14B C14 H14C 109.5
C11 C15 H15A 109.5
C11 C15 H15B 109.5
H15A C15 H15B 109.5
C11 C15 H15C 109.5
H15A C15 H15C 109.5
H15B C15 H15C 109.5
Si1 C16 H16A 109.5
Si1 C16 H16B 109.5
H16A C16 H16B 109.5
Si1 C16 H16C 109.5
H16A C16 H16C 109.5
H16B C16 H16C 109.5
Si1 C17 H17A 109.5
Si1 C17 H17B 109.5
H17A C17 H17B 109.5
Si1 C17 H17C 109.5
H17A C17 H17C 109.5
H17B C17 H17C 109.5
Si1 C18 H18A 109.5
Si1 C18 H18B 109.5
H18A C18 H18B 109.5
Si1 C18 H18C 109.5
H18A C18 H18C 109.5
H18B C18 H18C 109.5
Si2 C19 H19A 109.5
Si2 C19 H19B 109.5
H19A C19 H19B 109.5
Si2 C19 H19C 109.5
H19A C19 H19C 109.5
H19B C19 H19C 109.5
Si2 C20 H20A 109.5
Si2 C20 H20B 109.5
H20A C20 H20B 109.5
Si2 C20 H20C 109.5
H20A C20 H20C 109.5
H20B C20 H20C 109.5
Si2 C21 H21A 109.5
Si2 C21 H21B 109.5
H21A C21 H21B 109.5
Si2 C21 H21C 109.5
H21A C21 H21C 109.5
H21B C21 H21C 109.5

loop_
_geom_bond_atom_site_label_1
_geom_bond_atom_site_label_2
_geom_bond_distance
Ge1 N3 1.851(3)
Ge1 N2 1.897(3)
Ge1 N1 1.902(3)
Ge1 Te1 2.4450(5)
N1 C1 1.343(6)
N1 C8 1.469(5)
N2 C7 1.347(5)
N2 C9 1.472(5)
N3 Si2 1.758(3)
N3 Si1 1.765(3)
Si1 C16 1.857(5)
Si1 C17 1.860(5)
Si1 C18 1.880(6)
Si2 C21 1.869(5)
Si2 C19 1.869(5)
Si2 C20 1.870(5)
C1 C2 1.403(6)
C1 C7 1.476(6)
C2 C3 1.388(7)
C2 H2 0.9300
C3 C4 1.375(8)
C3 H3 0.9300
C4 C5 1.381(7)
C4 H4 0.9300
C5 C6 1.386(6)
C5 H5 0.9300
C6 C7 1.395(6)
C6 H6 0.9300
C8 C10 1.522(6)
C8 H8A 0.9700
C8 H8B 0.9700
C9 C11 1.562(7)
C9 H9A 0.9700
C9 H9B 0.9700
C10 C12 1.519(7)
C10 C13 1.537(7)
C10 H10 0.9800
C11 C14 1.477(8)
C11 C15 1.531(7)
C11 H11 0.9800
C12 H12A 0.9600
C12 H12B 0.9600
C12 H12C 0.9600
C13 H13A 0.9600
C13 H13B 0.9600
C13 H13C 0.9600
C14 H14A 0.9600
C14 H14B 0.9600
C14 H14C 0.9600
C15 H15A 0.9600
C15 H15B 0.9600
C15 H15C 0.9600
C16 H16A 0.9600
C16 H16B 0.9600
C16 H16C 0.9600
C17 H17A 0.9600
C17 H17B 0.9600
C17 H17C 0.9600
C18 H18A 0.9600
C18 H18B 0.9600
C18 H18C 0.9600
C19 H19A 0.9600
C19 H19B 0.9600
C19 H19C 0.9600
C20 H20A 0.9600
C20 H20B 0.9600
C20 H20C 0.9600
C21 H21A 0.9600
C21 H21B 0.9600
C21 H21C 0.9600

loop_
_geom_torsion_atom_site_label_1
_geom_torsion_atom_site_label_2
_geom_torsion_atom_site_label_3
_geom_torsion_atom_site_label_4
_geom_torsion
N3 Ge1 N1 C1 -110.4(3)
N2 Ge1 N1 C1 -3.8(3)
Te1 Ge1 N1 C1 112.1(3)
N3 Ge1 N1 C8 83.5(3)
N2 Ge1 N1 C8 -169.8(3)
Te1 Ge1 N1 C8 -53.9(3)
N3 Ge1 N2 C7 111.7(3)
N1 Ge1 N2 C7 1.6(3)
Te1 Ge1 N2 C7 -107.9(3)
N3 Ge1 N2 C9 -65.7(3)
N1 Ge1 N2 C9 -175.8(3)
Te1 Ge1 N2 C9 74.7(3)
N2 Ge1 N3 Si2 -41.1(3)
N1 Ge1 N3 Si2 49.1(3)
Te1 Ge1 N3 Si2 -179.01(15)
N2 Ge1 N3 Si1 136.93(19)
N1 Ge1 N3 Si1 -132.90(19)
Te1 Ge1 N3 Si1 -1.0(2)
Si2 N3 Si1 C16 -121.7(3)
Ge1 N3 Si1 C16 60.3(3)
Si2 N3 Si1 C17 111.2(3)
Ge1 N3 Si1 C17 -66.9(3)
Si2 N3 Si1 C18 -6.5(3)
Ge1 N3 Si1 C18 175.4(3)
Si1 N3 Si2 C21 -175.8(2)
Ge1 N3 Si2 C21 2.1(3)
Si1 N3 Si2 C19 -57.5(3)
Ge1 N3 Si2 C19 120.5(3)
Si1 N3 Si2 C20 65.2(3)
Ge1 N3 Si2 C20 -116.8(3)
C8 N1 C1 C2 -10.9(6)
Ge1 N1 C1 C2 -175.6(3)
C8 N1 C1 C7 169.8(4)
Ge1 N1 C1 C7 5.0(4)
N1 C1 C2 C3 -178.9(5)
C7 C1 C2 C3 0.4(8)
C1 C2 C3 C4 2.0(10)
C2 C3 C4 C5 0.7(9)
C3 C4 C5 C6 -3.2(9)
C4 C5 C6 C7 0.1(9)
C9 N2 C7 C6 -0.4(6)
Ge1 N2 C7 C6 -177.7(3)
C9 N2 C7 C1 178.0(4)
Ge1 N2 C7 C1 0.7(4)
C5 C6 C7 N2 -177.0(4)
C5 C6 C7 C1 4.8(8)
N1 C1 C7 N2 -3.8(5)
C2 C1 C7 N2 176.9(4)
N1 C1 C7 C6 174.6(4)
C2 C1 C7 C6 -4.7(7)
C1 N1 C8 C10 105.9(5)
Ge1 N1 C8 C10 -89.8(4)
C7 N2 C9 C11 72.3(5)
Ge1 N2 C9 C11 -110.5(4)
N1 C8 C10 C12 168.7(4)
N1 C8 C10 C13 -68.0(5)
N2 C9 C11 C14 50.5(6)
N2 C9 C11 C15 175.4(4)
